data_7008261
loop_
_publ_author_name
'Copping, Roy'
'Gaunt, Andrew J.'
'May, Iain'
'Sarsfield, Mark J.'
'Collison, David'
'Helliwell, Madeleine'
'Denniss, Iain S.'
'Apperley, David C.'

_publ_section_title
;
 Trivalent lanthanide lacunary phosphomolybdate complexes: a structural
 and spectroscopic study across the series [Ln(PMo11O39)2]11-.
;
_journal_issue 7
_journal_name_full 'Dalton transactions (Cambridge, England : 2003)'
_journal_page_first 1256
_journal_page_last 1262
_journal_paper_doi 10.1039/b500408j
_journal_year 2005
_chemical_formula_sum 'H99 Mo22 N11 O105.5 P2 Yb'
_chemical_formula_weight 4287.56
_chemical_name_systematic
;
?
;
_space_group_IT_number 2
_symmetry_cell_setting triclinic
_symmetry_space_group_name_Hall '-P 1'
_symmetry_space_group_name_H-M 'P -1'
_atom_sites_solution_hydrogens geom
_atom_sites_solution_primary direct
_atom_sites_solution_secondary difmap
_audit_creation_method SHELXL-97
_cell_angle_alpha 69.910(2)
_cell_angle_beta 82.041(2)
_cell_angle_gamma 83.781(2)
_cell_formula_units_Z 2
_cell_length_a 13.4180(14)
_cell_length_b 19.446(2)
_cell_length_c 19.676(2)
_cell_measurement_reflns_used 6578
_cell_measurement_temperature 100(2)
_cell_measurement_theta_max 28.2885
_cell_measurement_theta_min 2.2175
_cell_volume 4765.0(9)
_computing_cell_refinement 'SAINT, Bruker'
_computing_data_collection 'SMART, Bruker'
_computing_data_reduction 'SAINT, Bruker'
_computing_molecular_graphics 'XSHELL, Bruker'
_computing_publication_material 'XP, Bruker; Diamond 2.1e, Bruker'
_computing_structure_refinement 'SHELXL-97 (Sheldrick, 1997)'
_computing_structure_solution 'SHELXS-97 (Sheldrick, 1990)'
_diffrn_ambient_temperature 100(2)
_diffrn_measured_fraction_theta_full 0.913
_diffrn_measured_fraction_theta_max 0.913
_diffrn_measurement_device_type 'SMART platform CCD, Bruker'
_diffrn_measurement_method 'omega scans'
_diffrn_radiation_monochromator graphite
_diffrn_radiation_source 'fine-focus sealed tube'
_diffrn_radiation_type MoK\a
_diffrn_radiation_wavelength 0.71073
_diffrn_reflns_av_R_equivalents 0.0762
_diffrn_reflns_av_sigmaI/netI 0.0862
_diffrn_reflns_limit_h_max 17
_diffrn_reflns_limit_h_min -17
_diffrn_reflns_limit_k_max 25
_diffrn_reflns_limit_k_min -25
_diffrn_reflns_limit_l_max 26
_diffrn_reflns_limit_l_min -26
_diffrn_reflns_number 42290
_diffrn_reflns_theta_full 28.31
_diffrn_reflns_theta_max 28.31
_diffrn_reflns_theta_min 1.54
_exptl_absorpt_coefficient_mu 3.930
_exptl_absorpt_correction_T_max 0.9255
_exptl_absorpt_correction_T_min 0.3852
_exptl_absorpt_correction_type multi-scan
_exptl_absorpt_process_details 'SADABS, Bruker'
_exptl_crystal_colour yellow
_exptl_crystal_density_diffrn 2.988
_exptl_crystal_density_method 'not measured'
_exptl_crystal_description plate
_exptl_crystal_F_000 4088
_exptl_crystal_size_max 0.30
_exptl_crystal_size_mid 0.10
_exptl_crystal_size_min 0.02
_refine_diff_density_max 2.728
_refine_diff_density_min -2.385
_refine_diff_density_rms 0.305
_refine_ls_extinction_method none
_refine_ls_goodness_of_fit_ref 1.013
_refine_ls_hydrogen_treatment mixed
_refine_ls_matrix_type full
_refine_ls_number_parameters 1092
_refine_ls_number_reflns 21626
_refine_ls_number_restraints 0
_refine_ls_restrained_S_all 1.013
_refine_ls_R_factor_all 0.0681
_refine_ls_R_factor_gt 0.0541
_refine_ls_shift/su_max 0.015
_refine_ls_shift/su_mean 0.000
_refine_ls_structure_factor_coef Fsqd
_refine_ls_weighting_details 'calc w=1/[\s^2^(Fo^2^)+(0.0645P)^2^+0.0000P] where P=(Fo^2^+2Fc^2^)/3'
_refine_ls_weighting_scheme calc
_refine_ls_wR_factor_gt 0.1280
_refine_ls_wR_factor_ref 0.1351
_reflns_number_gt 17429
_reflns_number_total 21626
_reflns_threshold_expression >2sigma(I)
_cod_data_source_file b500408j.txt
_cod_data_source_block ajg10p-1
_cod_depositor_comments
;
The following automatic conversions were performed:
'_symmetry_cell_setting' value 'Triclinic' changed to 'triclinic'
according to '/home/saulius/struct/CIF-dictionaries/cif_core.dic'
dictionary named 'cif_core.dic' version 2.4.1 from 2010-06-29.

Automatic conversion script
Id: cif_fix_enum 1527 2010-12-29 10:47:43Z saulius 
;
_cod_original_cell_volume 4764.9(8)
_cod_original_sg_symbol_H-M P-1
_cod_original_formula_sum 'H99 Mo22 N11 O105.50 P2 Yb'
_cod_database_code 7008261

loop_
_symmetry_equiv_pos_as_xyz
'x, y, z'
'-x, -y, -z'

loop_
_atom_site_label
_atom_site_type_symbol
_atom_site_fract_x
_atom_site_fract_y
_atom_site_fract_z
_atom_site_U_iso_or_equiv
_atom_site_adp_type
_atom_site_occupancy
_atom_site_symmetry_multiplicity
_atom_site_calc_flag
_atom_site_refinement_flags
_atom_site_disorder_assembly
_atom_site_disorder_group
Mo1 Mo 0.43987(5) 0.32882(4) 0.22786(4) 0.00871(13) Uani 1 1 d . . .
Mo2 Mo 0.20724(5) 0.31251(4) 0.19722(4) 0.01033(14) Uani 1 1 d . . .
Mo3 Mo 0.33307(5) 0.41743(4) 0.42214(4) 0.00952(14) Uani 1 1 d . . .
Mo4 Mo 0.07400(5) 0.40091(4) 0.40008(4) 0.01056(14) Uani 1 1 d . . .
Mo5 Mo 0.51223(5) 0.27900(4) 0.41652(4) 0.01026(14) Uani 1 1 d . . .
Mo6 Mo 0.00715(5) 0.25713(4) 0.35469(4) 0.01465(15) Uani 1 1 d . . .
Mo7 Mo 0.06121(5) 0.22516(4) 0.52566(4) 0.01551(15) Uani 1 1 d . . .
Mo8 Mo 0.32265(5) 0.24375(4) 0.55662(4) 0.01421(15) Uani 1 1 d . . .
Mo9 Mo 0.20442(5) 0.11791(4) 0.33317(4) 0.01154(14) Uani 1 1 d . . .
Mo10 Mo 0.44714(5) 0.13187(4) 0.35382(4) 0.01020(14) Uani 1 1 d . . .
Mo11 Mo 0.27012(5) 0.08795(4) 0.50352(4) 0.01177(14) Uani 1 1 d . . .
Mo12 Mo 0.06238(5) 0.62831(4) 0.10044(4) 0.01250(14) Uani 1 1 d . . .
Mo13 Mo 0.29490(5) 0.61772(4) 0.01954(4) 0.01120(14) Uani 1 1 d . . .
Mo14 Mo 0.18070(5) 0.65157(4) 0.31128(4) 0.01253(14) Uani 1 1 d . . .
Mo15 Mo 0.43412(5) 0.63980(4) 0.22513(4) 0.01013(14) Uani 1 1 d . . .
Mo16 Mo -0.00353(5) 0.75473(4) 0.20883(4) 0.01660(16) Uani 1 1 d . . .
Mo17 Mo 0.49470(5) 0.72593(4) 0.04091(4) 0.01359(15) Uani 1 1 d . . .
Mo18 Mo 0.43908(5) 0.83075(4) 0.15010(4) 0.01374(15) Uani 1 1 d . . .
Mo19 Mo 0.17995(6) 0.84214(4) 0.24172(4) 0.01482(15) Uani 1 1 d . . .
Mo20 Mo 0.28975(6) 0.82314(4) -0.07030(4) 0.01778(16) Uani 1 1 d . . .
Mo21 Mo 0.05120(5) 0.83613(4) 0.01041(4) 0.01664(16) Uani 1 1 d . . .
Mo22 Mo 0.23282(5) 0.92966(4) 0.03987(4) 0.01232(14) Uani 1 1 d . . .
N1 N 0.7328(9) 0.8225(7) 0.1066(6) 0.059(3) Uiso 1 1 d . . .
N2 N 0.6338(14) 0.0043(11) 0.7779(10) 0.042(5) Uiso 0.50 1 d P . .
N2B N 0.508(2) 0.0237(19) 0.1969(17) 0.108(11) Uiso 0.50 1 d P . .
N3 N 0.2518(8) 0.0540(7) 0.8461(6) 0.058(3) Uiso 1 1 d . . .
N4 N 0.0235(13) 0.0278(10) 0.6484(9) 0.033(4) Uiso 0.50 1 d P . .
N4B N 0.9153(13) 0.0697(10) 0.3072(9) 0.033(4) Uiso 0.50 1 d P . .
N5 N 0.8506(9) 0.5756(7) 0.2259(6) 0.058(3) Uiso 1 1 d . . .
N6 N 0.4703(9) 0.8968(7) 0.3325(6) 0.062(3) Uiso 1 1 d . . .
N7 N 0.8406(8) 0.5386(6) 1.0059(6) 0.052(3) Uiso 1 1 d . . .
N8 N 0.9527(7) 0.0535(6) 0.4484(5) 0.041(2) Uiso 1 1 d . . .
N9 N 0.9504(7) 0.4457(6) 0.2202(5) 0.041(2) Uiso 1 1 d . . .
N10 N 0.0249(7) 0.5756(6) 0.9153(5) 0.040(2) Uiso 1 1 d . . .
N11 N 0.1263(7) 0.0474(6) 0.1619(5) 0.044(2) Uiso 1 1 d . . .
O1 O 0.3924(4) 0.4216(3) 0.2010(3) 0.0095(11) Uani 1 1 d . . .
O2 O 0.1973(4) 0.4069(3) 0.1803(3) 0.0107(11) Uani 1 1 d . . .
O3 O 0.3189(4) 0.4502(3) 0.3292(3) 0.0132(12) Uani 1 1 d . . .
O4 O 0.1279(4) 0.4365(3) 0.3102(3) 0.0138(12) Uani 1 1 d . . .
O5 O 0.5449(4) 0.3311(3) 0.1685(3) 0.0173(13) Uani 1 1 d . . .
O6 O 0.3470(4) 0.3025(3) 0.1708(3) 0.0096(11) Uani 1 1 d . . .
O7 O 0.1617(4) 0.3037(3) 0.1247(3) 0.0174(13) Uani 1 1 d . . .
O8 O 0.4934(4) 0.3234(3) 0.3114(3) 0.0104(11) Uani 1 1 d . . .
O9 O 0.2846(4) 0.3123(3) 0.2968(3) 0.0081(10) Uani 1 1 d . . .
O10 O 0.4692(4) 0.3793(3) 0.4158(3) 0.0114(11) Uani 1 1 d . . .
O11 O 0.0830(4) 0.2962(3) 0.2668(3) 0.0148(12) Uani 1 1 d . . .
O12 O 0.3465(4) 0.4929(3) 0.4439(3) 0.0173(13) Uani 1 1 d . . .
O13 O -0.0086(4) 0.4694(3) 0.4140(3) 0.0168(13) Uani 1 1 d . . .
O14 O 0.1855(4) 0.4060(3) 0.4446(3) 0.0126(11) Uani 1 1 d . . .
O15 O -0.0235(4) 0.3480(3) 0.3694(3) 0.0155(12) Uani 1 1 d . . .
O16 O 0.0263(4) 0.3232(3) 0.4997(3) 0.0152(12) Uani 1 1 d . . .
O17 O 0.3284(4) 0.2925(3) 0.4227(3) 0.0106(11) Uani 1 1 d . . .
O18 O 0.3285(4) 0.3445(3) 0.5292(3) 0.0164(12) Uani 1 1 d . . .
O19 O 0.1497(4) 0.2830(3) 0.4030(3) 0.0097(11) Uani 1 1 d . . .
O20 O -0.1031(4) 0.2432(3) 0.3299(4) 0.0219(14) Uani 1 1 d . . .
O21 O 0.2203(4) 0.1981(3) 0.2523(3) 0.0136(12) Uani 1 1 d . . .
O22 O 0.6392(4) 0.2835(3) 0.4141(3) 0.0168(12) Uani 1 1 d . . .
O23 O 0.4485(4) 0.2139(3) 0.2765(3) 0.0106(11) Uani 1 1 d . . .
O24 O 0.5529(4) 0.0810(3) 0.3373(3) 0.0142(12) Uani 1 1 d . . .
O25 O 0.3494(4) 0.0892(3) 0.3231(3) 0.0141(12) Uani 1 1 d . . .
O26 O 0.5014(4) 0.1900(3) 0.4039(3) 0.0113(11) Uani 1 1 d . . .
O27 O 0.2859(4) 0.1858(3) 0.3901(3) 0.0088(11) Uani 1 1 d . . .
O28 O 0.4699(4) 0.2468(3) 0.5140(3) 0.0133(12) Uani 1 1 d . . .
O29 O 0.0831(4) 0.1640(3) 0.3635(3) 0.0142(12) Uani 1 1 d . . .
O30 O 0.1850(4) 0.2463(3) 0.5596(3) 0.0162(12) Uani 1 1 d . . .
O31 O -0.0184(4) 0.2120(3) 0.4612(3) 0.0149(12) Uani 1 1 d . . .
O32 O -0.0087(5) 0.1877(3) 0.6059(3) 0.0233(14) Uani 1 1 d . . .
O33 O 0.3420(5) 0.2144(4) 0.6460(3) 0.0204(13) Uani 1 1 d . . .
O34 O 0.1479(4) 0.1397(3) 0.5202(3) 0.0145(12) Uani 1 1 d . . .
O35 O 0.3319(4) 0.1526(3) 0.5380(3) 0.0153(12) Uani 1 1 d . . .
O36 O 0.2108(4) 0.0580(3) 0.4367(3) 0.0124(11) Uani 1 1 d . . .
O37 O 0.1615(4) 0.0562(3) 0.3032(3) 0.0176(13) Uani 1 1 d . . .
O38 O 0.4002(4) 0.0712(3) 0.4541(3) 0.0129(11) Uani 1 1 d . . .
O39 O 0.2658(5) 0.0110(3) 0.5767(3) 0.0176(13) Uani 1 1 d . . .
O1A O 0.1060(4) 0.5485(3) 0.1659(3) 0.0128(11) Uani 1 1 d . . .
O2A O 0.3010(4) 0.5372(3) 0.0964(3) 0.0122(11) Uani 1 1 d . . .
O3A O 0.1856(4) 0.5828(3) 0.2732(3) 0.0116(11) Uani 1 1 d . . .
O4A O 0.3741(4) 0.5740(3) 0.2058(3) 0.0112(11) Uani 1 1 d . . .
O5A O -0.0459(4) 0.6050(3) 0.0822(3) 0.0196(13) Uani 1 1 d . . .
O6A O 0.1507(4) 0.6165(3) 0.0196(3) 0.0141(12) Uani 1 1 d . . .
O7A O 0.3308(4) 0.5853(3) -0.0498(3) 0.0160(12) Uani 1 1 d . . .
O8A O 0.0080(4) 0.6785(3) 0.1691(3) 0.0130(11) Uani 1 1 d . . .
O9A O 0.2171(4) 0.6680(3) 0.1071(3) 0.0097(11) Uani 1 1 d . . .
O10A O 0.0419(4) 0.6868(3) 0.2977(3) 0.0127(11) Uani 1 1 d . . .
O11A O 0.4154(4) 0.6541(3) 0.0314(3) 0.0140(12) Uani 1 1 d . . .
O12A O 0.1696(5) 0.6070(4) 0.4023(3) 0.0223(14) Uani 1 1 d . . .
O13A O 0.5168(4) 0.5895(3) 0.2856(3) 0.0153(12) Uani 1 1 d . . .
O14A O 0.3250(4) 0.6628(3) 0.2858(3) 0.0115(11) Uani 1 1 d . . .
O15A O 0.5258(4) 0.6576(3) 0.1335(3) 0.0101(11) Uani 1 1 d . . .
O16A O 0.4798(4) 0.7408(3) 0.2160(3) 0.0121(11) Uani 1 1 d . . .
O17A O 0.6027(4) 0.7164(3) -0.0109(3) 0.0156(12) Uani 1 1 d . . .
O18A O 0.1874(4) 0.7572(3) 0.3164(3) 0.0108(11) Uiso 1 1 d . . .
O19A O 0.3531(4) 0.7336(3) 0.1296(3) 0.0102(11) Uani 1 1 d . . .
O20A O 0.1780(4) 0.7434(3) 0.1900(3) 0.0100(11) Uani 1 1 d . . .
O21A O 0.2730(4) 0.7265(3) -0.0459(3) 0.0159(12) Uani 1 1 d . . .
O22A O -0.1274(4) 0.7611(4) 0.2366(4) 0.0244(15) Uani 1 1 d . . .
O23A O 0.0449(4) 0.7388(3) 0.0302(3) 0.0151(12) Uani 1 1 d . . .
O24A O -0.0563(4) 0.8733(3) -0.0282(3) 0.0224(14) Uani 1 1 d . . .
O25A O 0.1465(4) 0.8487(3) -0.0742(3) 0.0188(13) Uani 1 1 d . . .
O26A O 0.0045(4) 0.8215(3) 0.1116(3) 0.0148(12) Uani 1 1 d . . .
O27A O 0.2152(4) 0.8053(3) 0.0546(3) 0.0107(11) Uani 1 1 d . . .
O28A O 0.0409(4) 0.8312(3) 0.2366(3) 0.0132(12) Uani 1 1 d . . .
O29A O 0.4183(4) 0.7963(3) -0.0285(3) 0.0154(12) Uani 1 1 d . . .
O30A O 0.3238(4) 0.8364(3) 0.2162(3) 0.0128(11) Uani 1 1 d . . .
O31A O 0.5246(4) 0.8022(3) 0.0742(3) 0.0124(11) Uani 1 1 d . . .
O32A O 0.5158(4) 0.8875(3) 0.1615(3) 0.0201(13) Uani 1 1 d . . .
O33A O 0.1689(4) 0.9077(3) 0.2821(3) 0.0190(13) Uani 1 1 d . . .
O34A O 0.3623(4) 0.8917(3) 0.0761(3) 0.0123(11) Uani 1 1 d . . .
O35A O 0.1823(4) 0.9025(3) 0.1375(3) 0.0118(11) Uani 1 1 d . . .
O36A O 0.2913(4) 0.9145(3) -0.0500(3) 0.0163(12) Uani 1 1 d . . .
O37A O 0.3309(5) 0.8508(4) -0.1595(3) 0.0266(15) Uani 1 1 d . . .
O38A O 0.1027(4) 0.9275(3) 0.0119(3) 0.0154(12) Uani 1 1 d . . .
O39A O 0.2434(4) 1.0208(3) 0.0153(3) 0.0171(12) Uani 1 1 d . . .
O1S O 0.2880(7) 0.1323(5) 0.0721(5) 0.056(2) Uiso 1 1 d . . .
O2S O 0.0360(6) 0.1687(5) 0.1870(4) 0.050(2) Uiso 1 1 d . . .
O3S O 0.4163(5) 0.1598(4) 0.1565(4) 0.0352(17) Uiso 1 1 d . . .
O4S O 0.0413(6) 0.0280(5) 0.8737(4) 0.0412(19) Uiso 1 1 d . . .
O5S O 0.1446(13) 0.1076(11) 0.7052(9) 0.053(5) Uiso 0.50 1 d P . .
O6S O 0.1082(11) 0.0585(9) 0.7215(8) 0.039(4) Uiso 0.50 1 d P . .
O7S O 0.2392(7) 0.8718(6) 0.5339(5) 0.062(3) Uiso 1 1 d . . .
O8S O 0.4279(5) 0.9254(4) 0.4620(3) 0.0274(15) Uiso 1 1 d . . .
O9S O 0.4032(5) 0.7564(4) 0.3643(4) 0.0335(17) Uiso 1 1 d . . .
O10S O 0.4980(5) 0.6171(4) 0.4246(4) 0.0330(17) Uiso 1 1 d . . .
O11S O 0.6624(6) 0.9589(4) 0.2920(4) 0.0400(19) Uiso 1 1 d . . .
O12S O 0.8919(5) 0.6084(4) 0.4049(4) 0.0302(16) Uiso 1 1 d . . .
O13S O 0.8887(19) 0.0803(14) 0.2338(13) 0.094(8) Uiso 0.50 1 d P . .
O14S O 0.7432(5) 0.2901(4) 0.2061(4) 0.0357(17) Uiso 1 1 d . . .
O15S O 0.7381(7) 0.1529(5) 0.3146(5) 0.055(2) Uiso 1 1 d . . .
O16S O 0.5416(5) 0.5130(4) 0.1077(4) 0.0341(17) Uiso 1 1 d . . .
O17S O 0.7290(7) 0.6136(5) 0.1166(5) 0.060(3) Uiso 1 1 d . . .
O18S O 0.7646(6) 0.3785(4) 0.2886(4) 0.0370(18) Uiso 1 1 d . . .
O19S O 0.8038(6) 0.3645(4) 0.4668(4) 0.0388(18) Uiso 1 1 d . . .
O20S O 0.8231(6) 0.7378(5) 0.0107(4) 0.050(2) Uiso 1 1 d . . .
O21S O 0.6730(6) 0.7190(5) 0.2471(5) 0.052(2) Uiso 1 1 d . . .
O22S O 0.7717(5) 0.2187(4) 0.5516(4) 0.0281(15) Uiso 1 1 d . . .
O23S O 0.6221(5) 0.4551(4) 0.4364(4) 0.0355(17) Uiso 1 1 d . . .
O24S O 0.5896(5) 0.4613(4) 0.2594(3) 0.0282(15) Uiso 1 1 d . . .
O25S O 0.0806(5) 0.7141(4) 0.8838(4) 0.0316(16) Uiso 1 1 d . . .
O26S O 0.5219(6) 0.9535(5) 0.9545(4) 0.044(2) Uiso 1 1 d . . .
O27S O 0.3645(5) 0.4262(4) 0.0368(4) 0.0366(18) Uiso 1 1 d . . .
O28S O 0.7716(7) 0.5674(5) 0.2917(5) 0.056(2) Uiso 1 1 d . . .
O29S O 0.7274(7) 0.5758(6) 0.3477(5) 0.063(3) Uiso 1 1 d . . .
P1 P 0.26271(14) 0.26880(11) 0.37769(10) 0.0076(4) Uani 1 1 d . . .
P1A P 0.24032(14) 0.73670(11) 0.12046(10) 0.0087(4) Uani 1 1 d . . .
Yb1 Yb 0.25059(2) 0.494986(18) 0.220322(18) 0.00887(8) Uani 1 1 d . . .

loop_
_atom_site_aniso_label
_atom_site_aniso_U_11
_atom_site_aniso_U_22
_atom_site_aniso_U_33
_atom_site_aniso_U_23
_atom_site_aniso_U_13
_atom_site_aniso_U_12
Mo1 0.0060(3) 0.0075(3) 0.0132(3) -0.0047(3) -0.0001(2) 0.0003(2)
Mo2 0.0103(3) 0.0086(3) 0.0155(3) -0.0069(3) -0.0051(3) -0.0009(2)
Mo3 0.0084(3) 0.0089(3) 0.0150(3) -0.0078(3) -0.0031(2) -0.0012(2)
Mo4 0.0061(3) 0.0110(3) 0.0179(3) -0.0096(3) 0.0004(3) -0.0008(2)
Mo5 0.0075(3) 0.0093(3) 0.0168(3) -0.0066(3) -0.0049(3) -0.0001(2)
Mo6 0.0064(3) 0.0174(4) 0.0268(4) -0.0154(3) 0.0007(3) -0.0048(3)
Mo7 0.0137(3) 0.0135(4) 0.0203(4) -0.0093(3) 0.0066(3) -0.0035(3)
Mo8 0.0188(4) 0.0135(4) 0.0138(3) -0.0074(3) -0.0028(3) -0.0048(3)
Mo9 0.0132(3) 0.0092(3) 0.0163(3) -0.0081(3) -0.0021(3) -0.0046(3)
Mo10 0.0101(3) 0.0065(3) 0.0152(3) -0.0059(3) 0.0000(3) 0.0003(2)
Mo11 0.0133(3) 0.0092(3) 0.0137(3) -0.0054(3) 0.0004(3) -0.0020(3)
Mo12 0.0074(3) 0.0102(3) 0.0216(3) -0.0058(3) -0.0059(3) -0.0009(2)
Mo13 0.0143(3) 0.0085(3) 0.0134(3) -0.0073(3) -0.0009(3) 0.0002(3)
Mo14 0.0173(4) 0.0083(3) 0.0133(3) -0.0067(3) 0.0004(3) 0.0008(3)
Mo15 0.0088(3) 0.0082(3) 0.0160(3) -0.0059(3) -0.0051(3) -0.0006(2)
Mo16 0.0065(3) 0.0217(4) 0.0251(4) -0.0140(3) 0.0002(3) 0.0021(3)
Mo17 0.0080(3) 0.0191(4) 0.0169(3) -0.0106(3) 0.0015(3) -0.0027(3)
Mo18 0.0128(3) 0.0089(3) 0.0230(4) -0.0075(3) -0.0078(3) -0.0010(3)
Mo19 0.0218(4) 0.0091(3) 0.0168(3) -0.0088(3) -0.0016(3) -0.0001(3)
Mo20 0.0284(4) 0.0113(4) 0.0125(3) -0.0044(3) -0.0007(3) 0.0028(3)
Mo21 0.0142(3) 0.0099(4) 0.0288(4) -0.0074(3) -0.0127(3) 0.0036(3)
Mo22 0.0122(3) 0.0078(3) 0.0174(3) -0.0041(3) -0.0036(3) 0.0000(2)
O1 0.005(2) 0.009(3) 0.015(3) -0.005(2) 0.002(2) 0.000(2)
O2 0.009(3) 0.008(3) 0.019(3) -0.010(2) -0.001(2) 0.001(2)
O3 0.012(3) 0.016(3) 0.015(3) -0.007(2) -0.003(2) -0.004(2)
O4 0.012(3) 0.013(3) 0.021(3) -0.011(3) -0.001(2) -0.005(2)
O5 0.015(3) 0.016(3) 0.020(3) -0.006(3) 0.002(2) 0.002(2)
O6 0.010(3) 0.008(3) 0.011(2) -0.004(2) 0.001(2) 0.000(2)
O7 0.021(3) 0.018(3) 0.020(3) -0.013(3) -0.009(2) -0.001(2)
O8 0.007(3) 0.009(3) 0.014(3) -0.003(2) -0.004(2) 0.002(2)
O9 0.007(2) 0.007(3) 0.011(2) -0.004(2) -0.001(2) -0.003(2)
O10 0.008(3) 0.011(3) 0.017(3) -0.006(2) -0.002(2) -0.003(2)
O11 0.010(3) 0.012(3) 0.027(3) -0.012(3) -0.007(2) 0.001(2)
O12 0.017(3) 0.020(3) 0.025(3) -0.018(3) -0.003(2) -0.005(2)
O13 0.008(3) 0.018(3) 0.026(3) -0.012(3) 0.003(2) 0.001(2)
O14 0.011(3) 0.019(3) 0.014(3) -0.012(2) 0.001(2) -0.004(2)
O15 0.009(3) 0.014(3) 0.027(3) -0.012(3) -0.001(2) 0.000(2)
O16 0.010(3) 0.012(3) 0.028(3) -0.013(3) 0.001(2) -0.005(2)
O17 0.004(2) 0.014(3) 0.016(3) -0.006(2) -0.002(2) -0.002(2)
O18 0.016(3) 0.021(3) 0.015(3) -0.007(3) -0.006(2) -0.004(2)
O19 0.003(2) 0.012(3) 0.017(3) -0.009(2) 0.002(2) -0.003(2)
O20 0.011(3) 0.021(3) 0.041(4) -0.018(3) -0.001(3) -0.006(2)
O21 0.014(3) 0.015(3) 0.017(3) -0.012(2) -0.002(2) -0.003(2)
O22 0.014(3) 0.011(3) 0.029(3) -0.009(3) -0.007(2) -0.001(2)
O23 0.015(3) 0.009(3) 0.013(3) -0.010(2) -0.001(2) 0.000(2)
O24 0.016(3) 0.009(3) 0.021(3) -0.010(2) -0.001(2) -0.001(2)
O25 0.013(3) 0.008(3) 0.022(3) -0.007(2) -0.001(2) 0.001(2)
O26 0.011(3) 0.011(3) 0.012(3) -0.003(2) -0.006(2) 0.002(2)
O27 0.007(2) 0.005(3) 0.016(3) -0.005(2) -0.001(2) 0.0000(19)
O28 0.010(3) 0.014(3) 0.020(3) -0.007(2) -0.007(2) 0.000(2)
O29 0.015(3) 0.010(3) 0.023(3) -0.013(3) 0.000(2) -0.005(2)
O30 0.019(3) 0.014(3) 0.017(3) -0.007(2) 0.001(2) -0.003(2)
O31 0.010(3) 0.016(3) 0.024(3) -0.014(3) 0.006(2) -0.007(2)
O32 0.023(3) 0.018(3) 0.028(3) -0.009(3) 0.010(3) -0.007(3)
O33 0.030(4) 0.024(4) 0.014(3) -0.012(3) -0.006(3) -0.004(3)
O34 0.018(3) 0.010(3) 0.020(3) -0.011(2) 0.004(2) -0.009(2)
O35 0.016(3) 0.016(3) 0.017(3) -0.009(3) 0.003(2) -0.004(2)
O36 0.014(3) 0.008(3) 0.017(3) -0.006(2) 0.002(2) -0.005(2)
O37 0.021(3) 0.017(3) 0.018(3) -0.009(3) 0.002(2) -0.011(2)
O38 0.012(3) 0.010(3) 0.020(3) -0.009(2) -0.001(2) 0.000(2)
O39 0.028(3) 0.008(3) 0.016(3) -0.005(2) 0.003(2) -0.004(2)
O1A 0.009(3) 0.009(3) 0.019(3) -0.004(2) -0.002(2) -0.001(2)
O2A 0.015(3) 0.012(3) 0.014(3) -0.008(2) -0.007(2) 0.002(2)
O3A 0.005(2) 0.012(3) 0.018(3) -0.005(2) -0.001(2) -0.003(2)
O4A 0.005(2) 0.015(3) 0.014(3) -0.007(2) 0.003(2) -0.004(2)
O5A 0.011(3) 0.016(3) 0.035(3) -0.012(3) -0.009(3) 0.001(2)
O6A 0.009(3) 0.016(3) 0.022(3) -0.011(3) -0.006(2) 0.000(2)
O7A 0.018(3) 0.015(3) 0.017(3) -0.008(3) -0.001(2) -0.003(2)
O8A 0.008(3) 0.012(3) 0.022(3) -0.011(2) -0.001(2) 0.000(2)
O9A 0.005(2) 0.012(3) 0.014(3) -0.006(2) -0.001(2) -0.002(2)
O10A 0.010(3) 0.013(3) 0.018(3) -0.010(2) 0.001(2) 0.002(2)
O11A 0.014(3) 0.012(3) 0.017(3) -0.007(2) 0.000(2) -0.002(2)
O12A 0.026(3) 0.022(4) 0.017(3) -0.009(3) 0.004(3) 0.003(3)
O13A 0.014(3) 0.015(3) 0.020(3) -0.008(3) -0.009(2) 0.001(2)
O14A 0.011(3) 0.012(3) 0.017(3) -0.013(2) -0.004(2) 0.003(2)
O15A 0.007(3) 0.008(3) 0.015(3) -0.004(2) 0.001(2) -0.002(2)
O16A 0.010(3) 0.009(3) 0.017(3) -0.004(2) -0.002(2) 0.000(2)
O17A 0.014(3) 0.019(3) 0.017(3) -0.011(3) 0.001(2) -0.001(2)
O19A 0.008(3) 0.008(3) 0.018(3) -0.009(2) 0.000(2) 0.000(2)
O20A 0.010(3) 0.013(3) 0.009(2) -0.005(2) 0.001(2) -0.003(2)
O21A 0.014(3) 0.016(3) 0.021(3) -0.011(3) -0.006(2) 0.007(2)
O22A 0.006(3) 0.028(4) 0.037(4) -0.013(3) 0.006(3) 0.002(2)
O23A 0.011(3) 0.009(3) 0.029(3) -0.012(3) -0.007(2) 0.005(2)
O24A 0.019(3) 0.019(3) 0.036(4) -0.015(3) -0.018(3) 0.007(3)
O25A 0.023(3) 0.017(3) 0.017(3) -0.005(3) -0.010(2) 0.007(2)
O26A 0.014(3) 0.008(3) 0.023(3) -0.004(2) -0.008(2) 0.005(2)
O27A 0.007(3) 0.010(3) 0.016(3) -0.007(2) -0.001(2) 0.001(2)
O28A 0.007(3) 0.013(3) 0.021(3) -0.010(2) 0.002(2) 0.005(2)
O29A 0.012(3) 0.012(3) 0.021(3) -0.007(3) -0.001(2) 0.003(2)
O30A 0.012(3) 0.017(3) 0.015(3) -0.011(2) -0.003(2) -0.003(2)
O31A 0.007(3) 0.015(3) 0.019(3) -0.011(2) -0.002(2) 0.000(2)
O32A 0.019(3) 0.014(3) 0.032(3) -0.012(3) -0.006(3) 0.001(2)
O33A 0.020(3) 0.016(3) 0.029(3) -0.017(3) -0.003(3) -0.001(2)
O34A 0.009(3) 0.010(3) 0.021(3) -0.008(2) -0.003(2) -0.001(2)
O35A 0.013(3) 0.008(3) 0.017(3) -0.006(2) -0.006(2) 0.000(2)
O36A 0.017(3) 0.011(3) 0.017(3) -0.002(2) -0.001(2) 0.004(2)
O37A 0.036(4) 0.024(4) 0.019(3) -0.010(3) -0.003(3) 0.006(3)
O38A 0.016(3) 0.013(3) 0.019(3) -0.008(3) -0.007(2) 0.006(2)
O39A 0.014(3) 0.010(3) 0.027(3) -0.007(3) -0.002(2) 0.001(2)
P1 0.0055(9) 0.0074(10) 0.0123(9) -0.0062(8) -0.0007(7) -0.0009(7)
P1A 0.0066(9) 0.0087(10) 0.0127(9) -0.0062(8) -0.0018(7) 0.0008(7)
Yb1 0.00673(15) 0.00783(17) 0.01453(16) -0.00671(13) -0.00181(12) -0.00033(12)

loop_
_atom_type_symbol
_atom_type_description
_atom_type_scat_dispersion_real
_atom_type_scat_dispersion_imag
_atom_type_scat_source
N N 0.0061 0.0033 'International Tables Vol C Tables 4.2.6.8 and 6.1.1.4'
H H 0.0000 0.0000 'International Tables Vol C Tables 4.2.6.8 and 6.1.1.4'
O O 0.0106 0.0060 'International Tables Vol C Tables 4.2.6.8 and 6.1.1.4'
P P 0.1023 0.0942 'International Tables Vol C Tables 4.2.6.8 and 6.1.1.4'
Mo Mo -1.6832 0.6857 'International Tables Vol C Tables 4.2.6.8 and 6.1.1.4'
Yb Yb -0.3850 5.5486 'International Tables Vol C Tables 4.2.6.8 and 6.1.1.4'

loop_
_geom_angle_atom_site_label_1
_geom_angle_atom_site_label_2
_geom_angle_atom_site_label_3
_geom_angle
_geom_angle_site_symmetry_1
_geom_angle_site_symmetry_3
_geom_angle_publ_flag
O5 Mo1 O1 102.7(3) . . ?
O5 Mo1 O8 102.0(3) . . ?
O1 Mo1 O8 99.3(2) . . ?
O5 Mo1 O6 96.4(3) . . ?
O1 Mo1 O6 92.6(2) . . ?
O8 Mo1 O6 155.2(2) . . ?
O5 Mo1 O23 95.0(2) . . ?
O1 Mo1 O23 161.4(2) . . ?
O8 Mo1 O23 82.0(2) . . ?
O6 Mo1 O23 80.0(2) . . ?
O5 Mo1 O9 168.5(2) . . ?
O1 Mo1 O9 81.9(2) . . ?
O8 Mo1 O9 87.4(2) . . ?
O6 Mo1 O9 72.73(19) . . ?
O23 Mo1 O9 79.66(19) . . ?
O7 Mo2 O2 103.8(3) . . ?
O7 Mo2 O6 100.7(3) . . ?
O2 Mo2 O6 97.7(2) . . ?
O7 Mo2 O11 99.3(3) . . ?
O2 Mo2 O11 93.1(2) . . ?
O6 Mo2 O11 154.2(2) . . ?
O7 Mo2 O21 93.6(3) . . ?
O2 Mo2 O21 161.4(2) . . ?
O6 Mo2 O21 85.1(2) . . ?
O11 Mo2 O21 77.5(2) . . ?
O7 Mo2 O9 172.8(2) . . ?
O2 Mo2 O9 82.1(2) . . ?
O6 Mo2 O9 74.0(2) . . ?
O11 Mo2 O9 84.5(2) . . ?
O21 Mo2 O9 81.07(19) . . ?
O12 Mo3 O3 105.3(3) . . ?
O12 Mo3 O10 100.8(3) . . ?
O3 Mo3 O10 98.2(2) . . ?
O12 Mo3 O14 102.4(3) . . ?
O3 Mo3 O14 89.6(2) . . ?
O10 Mo3 O14 152.5(2) . . ?
O12 Mo3 O18 95.3(3) . . ?
O3 Mo3 O18 158.6(2) . . ?
O10 Mo3 O18 83.4(2) . . ?
O14 Mo3 O18 80.1(2) . . ?
O12 Mo3 O17 164.8(2) . . ?
O3 Mo3 O17 89.6(2) . . ?
O10 Mo3 O17 73.5(2) . . ?
O14 Mo3 O17 80.3(2) . . ?
O18 Mo3 O17 70.3(2) . . ?
O13 Mo4 O4 105.3(3) . . ?
O13 Mo4 O14 103.6(3) . . ?
O4 Mo4 O14 97.3(2) . . ?
O13 Mo4 O15 98.0(3) . . ?
O4 Mo4 O15 90.4(2) . . ?
O14 Mo4 O15 154.2(2) . . ?
O13 Mo4 O16 94.0(2) . . ?
O4 Mo4 O16 159.1(2) . . ?
O14 Mo4 O16 85.6(2) . . ?
O15 Mo4 O16 78.9(2) . . ?
O13 Mo4 O19 162.6(2) . . ?
O4 Mo4 O19 88.6(2) . . ?
O14 Mo4 O19 84.5(2) . . ?
O15 Mo4 O19 71.0(2) . . ?
O16 Mo4 O19 71.1(2) . . ?
O22 Mo5 O28 103.1(3) . . ?
O22 Mo5 O26 103.6(3) . . ?
O28 Mo5 O26 95.1(2) . . ?
O22 Mo5 O10 98.4(2) . . ?
O28 Mo5 O10 87.9(2) . . ?
O26 Mo5 O10 156.5(2) . . ?
O22 Mo5 O8 101.3(2) . . ?
O28 Mo5 O8 154.8(2) . . ?
O26 Mo5 O8 85.3(2) . . ?
O10 Mo5 O8 82.3(2) . . ?
O22 Mo5 O17 170.4(2) . . ?
O28 Mo5 O17 75.7(2) . . ?
O26 Mo5 O17 85.9(2) . . ?
O10 Mo5 O17 72.2(2) . . ?
O8 Mo5 O17 79.19(19) . . ?
O20 Mo6 O11 103.0(3) . . ?
O20 Mo6 O15 101.5(3) . . ?
O11 Mo6 O15 94.1(2) . . ?
O20 Mo6 O29 101.5(3) . . ?
O11 Mo6 O29 87.7(2) . . ?
O15 Mo6 O29 155.8(2) . . ?
O20 Mo6 O31 100.0(3) . . ?
O11 Mo6 O31 156.3(2) . . ?
O15 Mo6 O31 86.6(2) . . ?
O29 Mo6 O31 82.4(2) . . ?
O20 Mo6 O19 171.8(2) . . ?
O11 Mo6 O19 83.2(2) . . ?
O15 Mo6 O19 72.5(2) . . ?
O29 Mo6 O19 83.8(2) . . ?
O31 Mo6 O19 74.4(2) . . ?
O32 Mo7 O16 104.8(3) . . ?
O32 Mo7 O31 100.9(3) . . ?
O16 Mo7 O31 92.9(3) . . ?
O32 Mo7 O34 100.1(3) . . ?
O16 Mo7 O34 153.9(2) . . ?
O31 Mo7 O34 89.6(2) . . ?
O32 Mo7 O30 101.0(3) . . ?
O16 Mo7 O30 87.0(2) . . ?
O31 Mo7 O30 157.4(2) . . ?
O34 Mo7 O30 80.9(2) . . ?
O32 Mo7 O19 175.0(3) . . ?
O16 Mo7 O19 73.2(2) . . ?
O31 Mo7 O19 74.8(2) . . ?
O34 Mo7 O19 82.5(2) . . ?
O30 Mo7 O19 83.6(2) . . ?
O33 Mo8 O30 103.3(3) . . ?
O33 Mo8 O18 102.9(3) . . ?
O30 Mo8 O18 95.1(3) . . ?
O33 Mo8 O35 101.4(3) . . ?
O30 Mo8 O35 88.8(2) . . ?
O18 Mo8 O35 153.7(2) . . ?
O33 Mo8 O28 97.7(3) . . ?
O30 Mo8 O28 158.6(2) . . ?
O18 Mo8 O28 83.7(2) . . ?
O35 Mo8 O28 83.3(2) . . ?
O33 Mo8 O17 169.0(2) . . ?
O30 Mo8 O17 87.3(2) . . ?
O18 Mo8 O17 73.1(2) . . ?
O35 Mo8 O17 81.1(2) . . ?
O28 Mo8 O17 71.83(19) . . ?
O37 Mo9 O21 103.8(3) . . ?
O37 Mo9 O29 102.2(3) . . ?
O21 Mo9 O29 89.1(2) . . ?
O37 Mo9 O25 98.7(3) . . ?
O21 Mo9 O25 91.0(2) . . ?
O29 Mo9 O25 158.5(2) . . ?
O37 Mo9 O36 99.7(3) . . ?
O21 Mo9 O36 156.4(2) . . ?
O29 Mo9 O36 87.2(2) . . ?
O25 Mo9 O36 84.1(2) . . ?
O37 Mo9 O27 168.7(2) . . ?
O21 Mo9 O27 84.8(2) . . ?
O29 Mo9 O27 85.0(2) . . ?
O25 Mo9 O27 73.6(2) . . ?
O36 Mo9 O27 71.6(2) . . ?
O24 Mo10 O23 104.7(3) . . ?
O24 Mo10 O25 100.6(3) . . ?
O23 Mo10 O25 94.7(2) . . ?
O24 Mo10 O38 100.4(2) . . ?
O23 Mo10 O38 154.0(2) . . ?
O25 Mo10 O38 86.7(2) . . ?
O24 Mo10 O26 100.5(2) . . ?
O23 Mo10 O26 86.1(2) . . ?
O25 Mo10 O26 158.0(2) . . ?
O38 Mo10 O26 83.3(2) . . ?
O24 Mo10 O27 170.8(2) . . ?
O23 Mo10 O27 83.7(2) . . ?
O25 Mo10 O27 74.7(2) . . ?
O38 Mo10 O27 71.7(2) . . ?
O26 Mo10 O27 83.5(2) . . ?
O39 Mo11 O34 102.4(3) . . ?
O39 Mo11 O36 100.9(3) . . ?
O34 Mo11 O36 89.3(2) . . ?
O39 Mo11 O35 101.8(3) . . ?
O34 Mo11 O35 86.0(2) . . ?
O36 Mo11 O35 157.3(2) . . ?
O39 Mo11 O38 100.7(3) . . ?
O34 Mo11 O38 156.9(2) . . ?
O36 Mo11 O38 88.0(2) . . ?
O35 Mo11 O38 87.8(2) . . ?
O39 Mo11 O27 171.8(2) . . ?
O34 Mo11 O27 83.9(2) . . ?
O36 Mo11 O27 73.7(2) . . ?
O35 Mo11 O27 83.7(2) . . ?
O38 Mo11 O27 73.3(2) . . ?
O5A Mo12 O1A 103.6(3) . . ?
O5A Mo12 O6A 99.5(3) . . ?
O1A Mo12 O6A 96.6(2) . . ?
O5A Mo12 O8A 99.7(3) . . ?
O1A Mo12 O8A 95.5(2) . . ?
O6A Mo12 O8A 154.2(2) . . ?
O5A Mo12 O23A 93.6(3) . . ?
O1A Mo12 O23A 162.6(2) . . ?
O6A Mo12 O23A 83.4(2) . . ?
O8A Mo12 O23A 78.3(2) . . ?
O5A Mo12 O9A 171.5(3) . . ?
O1A Mo12 O9A 82.4(2) . . ?
O6A Mo12 O9A 73.6(2) . . ?
O8A Mo12 O9A 85.5(2) . . ?
O23A Mo12 O9A 80.9(2) . . ?
O7A Mo13 O2A 102.2(3) . . ?
O7A Mo13 O11A 103.2(3) . . ?
O2A Mo13 O11A 95.3(2) . . ?
O7A Mo13 O6A 97.2(3) . . ?
O2A Mo13 O6A 93.5(2) . . ?
O11A Mo13 O6A 155.5(2) . . ?
O7A Mo13 O21A 95.5(3) . . ?
O2A Mo13 O21A 162.3(2) . . ?
O11A Mo13 O21A 80.9(2) . . ?
O6A Mo13 O21A 83.8(2) . . ?
O7A Mo13 O9A 169.6(2) . . ?
O2A Mo13 O9A 82.2(2) . . ?
O11A Mo13 O9A 85.5(2) . . ?
O6A Mo13 O9A 73.0(2) . . ?
O21A Mo13 O9A 80.2(2) . . ?
O12A Mo14 O3A 104.7(3) . . ?
O12A Mo14 O10A 100.3(3) . . ?
O3A Mo14 O10A 97.3(2) . . ?
O12A Mo14 O14A 103.8(3) . . ?
O3A Mo14 O14A 91.7(2) . . ?
O10A Mo14 O14A 151.2(2) . . ?
O12A Mo14 O18A 96.5(3) . . ?
O3A Mo14 O18A 158.7(2) . . ?
O10A Mo14 O18A 81.3(2) . . ?
O14A Mo14 O18A 80.4(2) . . ?
O12A Mo14 O20A 164.8(2) . . ?
O3A Mo14 O20A 89.5(2) . . ?
O10A Mo14 O20A 72.1(2) . . ?
O14A Mo14 O20A 80.8(2) . . ?
O18A Mo14 O20A 69.70(19) . . ?
O13A Mo15 O4A 104.5(3) . . ?
O13A Mo15 O14A 102.7(3) . . ?
O4A Mo15 O14A 95.6(2) . . ?
O13A Mo15 O15A 99.1(2) . . ?
O4A Mo15 O15A 91.1(2) . . ?
O14A Mo15 O15A 154.8(2) . . ?
O13A Mo15 O16A 95.6(2) . . ?
O4A Mo15 O16A 159.4(2) . . ?
O14A Mo15 O16A 84.0(2) . . ?
O15A Mo15 O16A 81.3(2) . . ?
O13A Mo15 O19A 164.5(2) . . ?
O4A Mo15 O19A 88.6(2) . . ?
O14A Mo15 O19A 83.9(2) . . ?
O15A Mo15 O19A 71.94(19) . . ?
O16A Mo15 O19A 70.87(19) . . ?
O22A Mo16 O8A 103.2(3) . . ?
O22A Mo16 O26A 102.4(3) . . ?
O8A Mo16 O26A 87.3(2) . . ?
O22A Mo16 O28A 99.7(3) . . ?
O8A Mo16 O28A 157.1(2) . . ?
O26A Mo16 O28A 87.4(2) . . ?
O22A Mo16 O10A 99.0(3) . . ?
O8A Mo16 O10A 90.0(2) . . ?
O26A Mo16 O10A 158.5(2) . . ?
O28A Mo16 O10A 86.8(2) . . ?
O22A Mo16 O20A 170.2(3) . . ?
O8A Mo16 O20A 82.7(2) . . ?
O26A Mo16 O20A 85.6(2) . . ?
O28A Mo16 O20A 74.7(2) . . ?
O10A Mo16 O20A 73.0(2) . . ?
O17A Mo17 O29A 101.4(3) . . ?
O17A Mo17 O31A 101.1(3) . . ?
O29A Mo17 O31A 89.1(2) . . ?
O17A Mo17 O11A 102.1(3) . . ?
O29A Mo17 O11A 86.4(2) . . ?
O31A Mo17 O11A 156.8(2) . . ?
O17A Mo17 O15A 100.1(2) . . ?
O29A Mo17 O15A 158.4(2) . . ?
O31A Mo17 O15A 87.4(2) . . ?
O11A Mo17 O15A 88.5(2) . . ?
O17A Mo17 O19A 172.1(2) . . ?
O29A Mo17 O19A 85.8(2) . . ?
O31A Mo17 O19A 75.6(2) . . ?
O11A Mo17 O19A 81.3(2) . . ?
O15A Mo17 O19A 72.7(2) . . ?
O32A Mo18 O16A 102.0(3) . . ?
O32A Mo18 O34A 104.1(3) . . ?
O16A Mo18 O34A 153.8(2) . . ?
O32A Mo18 O30A 103.0(3) . . ?
O16A Mo18 O30A 89.4(2) . . ?
O34A Mo18 O30A 86.5(2) . . ?
O32A Mo18 O31A 98.4(3) . . ?
O16A Mo18 O31A 87.5(2) . . ?
O34A Mo18 O31A 87.0(2) . . ?
O30A Mo18 O31A 158.6(2) . . ?
O32A Mo18 O19A 169.9(2) . . ?
O16A Mo18 O19A 72.1(2) . . ?
O34A Mo18 O19A 81.8(2) . . ?
O30A Mo18 O19A 85.4(2) . . ?
O31A Mo18 O19A 73.5(2) . . ?
O33A Mo19 O18A 104.0(3) . . ?
O33A Mo19 O28A 101.2(3) . . ?
O18A Mo19 O28A 91.4(2) . . ?
O33A Mo19 O30A 100.3(3) . . ?
O18A Mo19 O30A 91.5(2) . . ?
O28A Mo19 O30A 156.9(2) . . ?
O33A Mo19 O35A 101.7(3) . . ?
O18A Mo19 O35A 154.2(2) . . ?
O28A Mo19 O35A 85.5(2) . . ?
O30A Mo19 O35A 82.0(2) . . ?
O33A Mo19 O20A 173.9(2) . . ?
O18A Mo19 O20A 73.7(2) . . ?
O28A Mo19 O20A 73.4(2) . . ?
O30A Mo19 O20A 85.5(2) . . ?
O35A Mo19 O20A 80.9(2) . . ?
O37A Mo20 O21A 105.1(3) . . ?
O37A Mo20 O25A 100.5(3) . . ?
O21A Mo20 O25A 92.5(3) . . ?
O37A Mo20 O36A 100.5(3) . . ?
O21A Mo20 O36A 154.3(2) . . ?
O25A Mo20 O36A 84.6(3) . . ?
O37A Mo20 O29A 100.4(3) . . ?
O21A Mo20 O29A 88.0(2) . . ?
O25A Mo20 O29A 158.2(2) . . ?
O36A Mo20 O29A 85.6(2) . . ?
O37A Mo20 O27A 169.6(3) . . ?
O21A Mo20 O27A 83.7(2) . . ?
O25A Mo20 O27A 73.3(2) . . ?
O36A Mo20 O27A 71.0(2) . . ?
O29A Mo20 O27A 85.2(2) . . ?
O24A Mo21 O23A 103.8(3) . . ?
O24A Mo21 O25A 101.0(3) . . ?
O23A Mo21 O25A 94.7(3) . . ?
O24A Mo21 O26A 100.3(3) . . ?
O23A Mo21 O26A 88.2(3) . . ?
O25A Mo21 O26A 157.3(2) . . ?
O24A Mo21 O38A 98.4(3) . . ?
O23A Mo21 O38A 157.5(2) . . ?
O25A Mo21 O38A 84.5(3) . . ?
O26A Mo21 O38A 84.4(2) . . ?
O24A Mo21 O27A 169.5(3) . . ?
O23A Mo21 O27A 86.0(2) . . ?
O25A Mo21 O27A 74.3(2) . . ?
O26A Mo21 O27A 83.5(2) . . ?
O38A Mo21 O27A 72.1(2) . . ?
O39A Mo22 O35A 104.1(3) . . ?
O39A Mo22 O38A 101.0(3) . . ?
O35A Mo22 O38A 91.4(2) . . ?
O39A Mo22 O36A 99.2(3) . . ?
O35A Mo22 O36A 156.3(2) . . ?
O38A Mo22 O36A 88.2(2) . . ?
O39A Mo22 O34A 101.1(3) . . ?
O35A Mo22 O34A 85.0(2) . . ?
O38A Mo22 O34A 157.9(2) . . ?
O36A Mo22 O34A 86.5(2) . . ?
O39A Mo22 O27A 170.8(2) . . ?
O35A Mo22 O27A 84.1(2) . . ?
O38A Mo22 O27A 74.5(2) . . ?
O36A Mo22 O27A 72.9(2) . . ?
O34A Mo22 O27A 83.5(2) . . ?
Mo1 O1 Yb1 141.2(3) . . ?
Mo2 O2 Yb1 141.2(3) . . ?
Mo3 O3 Yb1 162.9(3) . . ?
Mo4 O4 Yb1 154.0(3) . . ?
Mo2 O6 Mo1 118.0(3) . . ?
Mo1 O8 Mo5 153.9(3) . . ?
P1 O9 Mo1 127.7(3) . . ?
P1 O9 Mo2 130.0(3) . . ?
Mo1 O9 Mo2 91.38(18) . . ?
Mo3 O10 Mo5 124.9(3) . . ?
Mo6 O11 Mo2 156.3(3) . . ?
Mo4 O14 Mo3 140.4(3) . . ?
Mo6 O15 Mo4 124.5(3) . . ?
Mo7 O16 Mo4 124.8(3) . . ?
P1 O17 Mo3 125.0(3) . . ?
P1 O17 Mo5 126.5(3) . . ?
Mo3 O17 Mo5 89.43(17) . . ?
P1 O17 Mo8 125.0(3) . . ?
Mo3 O17 Mo8 91.34(18) . . ?
Mo5 O17 Mo8 88.19(16) . . ?
Mo8 O18 Mo3 125.2(3) . . ?
P1 O19 Mo4 123.7(3) . . ?
P1 O19 Mo6 125.9(3) . . ?
Mo4 O19 Mo6 91.61(17) . . ?
P1 O19 Mo7 126.5(3) . . ?
Mo4 O19 Mo7 90.85(17) . . ?
Mo6 O19 Mo7 87.05(16) . . ?
Mo9 O21 Mo2 152.2(3) . . ?
Mo10 O23 Mo1 152.4(3) . . ?
Mo10 O25 Mo9 122.9(3) . . ?
Mo5 O26 Mo10 150.3(3) . . ?
P1 O27 Mo11 126.9(3) . . ?
P1 O27 Mo9 123.8(3) . . ?
Mo11 O27 Mo9 90.84(18) . . ?
P1 O27 Mo10 124.5(3) . . ?
Mo11 O27 Mo10 91.23(17) . . ?
Mo9 O27 Mo10 88.67(17) . . ?
Mo5 O28 Mo8 124.3(3) . . ?
Mo9 O29 Mo6 145.4(3) . . ?
Mo8 O30 Mo7 151.1(3) . . ?
Mo7 O31 Mo6 123.1(3) . . ?
Mo11 O34 Mo7 155.9(3) . . ?
Mo8 O35 Mo11 147.8(3) . . ?
Mo11 O36 Mo9 123.8(3) . . ?
Mo11 O38 Mo10 123.5(3) . . ?
Mo12 O1A Yb1 140.9(3) . . ?
Mo13 O2A Yb1 140.8(3) . . ?
Mo14 O3A Yb1 160.4(3) . . ?
Mo15 O4A Yb1 155.9(3) . . ?
Mo12 O6A Mo13 119.2(3) . . ?
Mo16 O8A Mo12 155.1(3) . . ?
P1A O9A Mo12 129.6(3) . . ?
P1A O9A Mo13 129.0(3) . . ?
Mo12 O9A Mo13 90.80(19) . . ?
Mo16 O10A Mo14 125.0(3) . . ?
Mo13 O11A Mo17 155.0(3) . . ?
Mo15 O14A Mo14 141.1(3) . . ?
Mo17 O15A Mo15 124.3(3) . . ?
Mo18 O16A Mo15 125.9(3) . . ?
Mo19 O18A Mo14 126.2(3) . . ?
P1A O19A Mo15 123.5(3) . . ?
P1A O19A Mo17 126.9(3) . . ?
Mo15 O19A Mo17 91.02(17) . . ?
P1A O19A Mo18 125.6(3) . . ?
Mo15 O19A Mo18 91.03(17) . . ?
Mo17 O19A Mo18 87.62(17) . . ?
P1A O20A Mo16 125.1(3) . . ?
P1A O20A Mo14 125.1(3) . . ?
Mo16 O20A Mo14 89.76(17) . . ?
P1A O20A Mo19 126.9(3) . . ?
Mo16 O20A Mo19 87.97(17) . . ?
Mo14 O20A Mo19 90.31(17) . . ?
Mo20 O21A Mo13 152.3(3) . . ?
Mo21 O23A Mo12 151.3(3) . . ?
Mo21 O25A Mo20 123.5(3) . . ?
Mo16 O26A Mo21 146.5(3) . . ?
P1A O27A Mo22 127.4(3) . . ?
P1A O27A Mo21 124.0(3) . . ?
Mo22 O27A Mo21 91.03(18) . . ?
P1A O27A Mo20 123.6(3) . . ?
Mo22 O27A Mo20 91.38(18) . . ?
Mo21 O27A Mo20 88.59(17) . . ?
Mo19 O28A Mo16 123.5(3) . . ?
Mo17 O29A Mo20 146.9(3) . . ?
Mo18 O30A Mo19 151.8(3) . . ?
Mo17 O31A Mo18 123.2(3) . . ?
Mo18 O34A Mo22 150.6(3) . . ?
Mo22 O35A Mo19 154.6(3) . . ?
Mo22 O36A Mo20 124.5(3) . . ?
Mo22 O38A Mo21 122.4(3) . . ?
O29S O28S N5 159.7(11) . . ?
O9 P1 O17 110.4(3) . . ?
O9 P1 O27 109.5(3) . . ?
O17 P1 O27 109.0(3) . . ?
O9 P1 O19 109.4(3) . . ?
O17 P1 O19 109.1(3) . . ?
O27 P1 O19 109.4(3) . . ?
O9A P1A O20A 110.6(3) . . ?
O9A P1A O19A 109.9(3) . . ?
O20A P1A O19A 108.6(3) . . ?
O9A P1A O27A 109.6(3) . . ?
O20A P1A O27A 109.2(3) . . ?
O19A P1A O27A 108.8(3) . . ?
O3 Yb1 O4A 76.49(19) . . ?
O3 Yb1 O4 71.55(19) . . ?
O4A Yb1 O4 137.75(19) . . ?
O3 Yb1 O1A 144.22(19) . . ?
O4A Yb1 O1A 115.34(19) . . ?
O4 Yb1 O1A 79.32(19) . . ?
O3 Yb1 O2A 140.03(18) . . ?
O4A Yb1 O2A 74.97(19) . . ?
O4 Yb1 O2A 145.49(19) . . ?
O1A Yb1 O2A 74.45(19) . . ?
O3 Yb1 O1 74.42(19) . . ?
O4A Yb1 O1 80.22(19) . . ?
O4 Yb1 O1 115.71(19) . . ?
O1A Yb1 O1 138.84(19) . . ?
O2A Yb1 O1 73.63(18) . . ?
O3 Yb1 O3A 79.05(19) . . ?
O4A Yb1 O3A 71.52(18) . . ?
O4 Yb1 O3A 75.83(19) . . ?
O1A Yb1 O3A 73.94(19) . . ?
O2A Yb1 O3A 116.73(19) . . ?
O1 Yb1 O3A 144.93(18) . . ?
O3 Yb1 O2 115.35(19) . . ?
O4A Yb1 O2 145.54(18) . . ?
O4 Yb1 O2 74.90(19) . . ?
O1A Yb1 O2 75.00(19) . . ?
O2A Yb1 O2 76.92(19) . . ?
O1 Yb1 O2 73.01(18) . . ?
O3A Yb1 O2 140.47(18) . . ?

loop_
_geom_bond_atom_site_label_1
_geom_bond_atom_site_label_2
_geom_bond_distance
_geom_bond_site_symmetry_2
_geom_bond_publ_flag
Mo1 O5 1.696(6) . ?
Mo1 O1 1.769(5) . ?
Mo1 O8 1.850(5) . ?
Mo1 O6 1.998(5) . ?
Mo1 O23 2.105(5) . ?
Mo1 O9 2.312(5) . ?
Mo2 O7 1.694(5) . ?
Mo2 O2 1.742(5) . ?
Mo2 O6 1.883(5) . ?
Mo2 O11 1.984(6) . ?
Mo2 O21 2.113(6) . ?
Mo2 O9 2.339(5) . ?
Mo3 O12 1.697(6) . ?
Mo3 O3 1.748(5) . ?
Mo3 O10 1.900(5) . ?
Mo3 O14 1.988(5) . ?
Mo3 O18 2.094(6) . ?
Mo3 O17 2.432(6) . ?
Mo4 O13 1.709(6) . ?
Mo4 O4 1.745(6) . ?
Mo4 O14 1.863(5) . ?
Mo4 O15 2.017(6) . ?
Mo4 O16 2.088(6) . ?
Mo4 O19 2.391(5) . ?
Mo5 O22 1.709(6) . ?
Mo5 O28 1.828(6) . ?
Mo5 O26 1.854(6) . ?
Mo5 O10 1.969(6) . ?
Mo5 O8 1.989(5) . ?
Mo5 O17 2.443(5) . ?
Mo6 O20 1.696(6) . ?
Mo6 O11 1.839(6) . ?
Mo6 O15 1.881(6) . ?
Mo6 O29 1.944(6) . ?
Mo6 O31 1.971(6) . ?
Mo6 O19 2.420(5) . ?
Mo7 O32 1.689(6) . ?
Mo7 O16 1.822(6) . ?
Mo7 O31 1.863(6) . ?
Mo7 O34 1.949(6) . ?
Mo7 O30 2.004(6) . ?
Mo7 O19 2.476(5) . ?
Mo8 O33 1.700(5) . ?
Mo8 O30 1.835(6) . ?
Mo8 O18 1.852(6) . ?
Mo8 O35 1.918(6) . ?
Mo8 O28 2.036(5) . ?
Mo8 O17 2.468(5) . ?
Mo9 O37 1.688(6) . ?
Mo9 O21 1.812(6) . ?
Mo9 O29 1.896(6) . ?
Mo9 O25 1.967(5) . ?
Mo9 O36 1.978(5) . ?
Mo9 O27 2.422(5) . ?
Mo10 O24 1.699(6) . ?
Mo10 O23 1.787(5) . ?
Mo10 O25 1.890(6) . ?
Mo10 O38 1.974(5) . ?
Mo10 O26 1.980(6) . ?
Mo10 O27 2.426(5) . ?
Mo11 O39 1.683(6) . ?
Mo11 O34 1.878(6) . ?
Mo11 O36 1.902(6) . ?
Mo11 O35 1.922(6) . ?
Mo11 O38 1.929(5) . ?
Mo11 O27 2.384(5) . ?
Mo12 O5A 1.686(6) . ?
Mo12 O1A 1.747(5) . ?
Mo12 O6A 1.913(6) . ?
Mo12 O8A 1.946(5) . ?
Mo12 O23A 2.127(6) . ?
Mo12 O9A 2.327(5) . ?
Mo13 O7A 1.684(6) . ?
Mo13 O2A 1.767(5) . ?
Mo13 O11A 1.906(6) . ?
Mo13 O6A 1.937(5) . ?
Mo13 O21A 2.078(6) . ?
Mo13 O9A 2.336(5) . ?
Mo14 O12A 1.694(6) . ?
Mo14 O3A 1.734(6) . ?
Mo14 O10A 1.935(5) . ?
Mo14 O14A 1.949(5) . ?
Mo14 O18A 2.104(6) . ?
Mo14 O20A 2.443(5) . ?
Mo15 O13A 1.714(5) . ?
Mo15 O4A 1.753(6) . ?
Mo15 O14A 1.874(5) . ?
Mo15 O15A 1.983(5) . ?
Mo15 O16A 2.062(6) . ?
Mo15 O19A 2.414(5) . ?
Mo16 O22A 1.682(6) . ?
Mo16 O8A 1.883(6) . ?
Mo16 O26A 1.904(6) . ?
Mo16 O28A 1.925(6) . ?
Mo16 O10A 1.926(5) . ?
Mo16 O20A 2.410(5) . ?
Mo17 O17A 1.684(5) . ?
Mo17 O29A 1.895(5) . ?
Mo17 O31A 1.914(6) . ?
Mo17 O11A 1.917(6) . ?
Mo17 O15A 1.920(5) . ?
Mo17 O19A 2.424(5) . ?
Mo18 O32A 1.675(6) . ?
Mo18 O16A 1.863(5) . ?
Mo18 O34A 1.884(5) . ?
Mo18 O30A 1.898(5) . ?
Mo18 O31A 1.952(5) . ?
Mo18 O19A 2.487(5) . ?
Mo19 O33A 1.704(6) . ?
Mo19 O18A 1.798(5) . ?
Mo19 O28A 1.921(5) . ?
Mo19 O30A 1.926(5) . ?
Mo19 O35A 1.980(5) . ?
Mo19 O20A 2.467(5) . ?
Mo20 O37A 1.680(6) . ?
Mo20 O21A 1.803(6) . ?
Mo20 O25A 1.939(6) . ?
Mo20 O36A 1.953(6) . ?
Mo20 O29A 1.956(6) . ?
Mo20 O27A 2.443(5) . ?
Mo21 O24A 1.698(6) . ?
Mo21 O23A 1.805(6) . ?
Mo21 O25A 1.914(6) . ?
Mo21 O26A 1.933(6) . ?
Mo21 O38A 1.987(6) . ?
Mo21 O27A 2.417(5) . ?
Mo22 O39A 1.686(6) . ?
Mo22 O35A 1.857(5) . ?
Mo22 O38A 1.910(6) . ?
Mo22 O36A 1.938(6) . ?
Mo22 O34A 1.943(5) . ?
Mo22 O27A 2.368(6) . ?
N4B O13S 1.48(3) . ?
N5 O28S 1.529(14) . ?
O1 Yb1 2.321(5) . ?
O2 Yb1 2.327(5) . ?
O3 Yb1 2.297(5) . ?
O4 Yb1 2.313(5) . ?
O9 P1 1.529(5) . ?
O17 P1 1.536(5) . ?
O19 P1 1.555(5) . ?
O27 P1 1.550(5) . ?
O1A Yb1 2.316(5) . ?
O2A Yb1 2.317(5) . ?
O3A Yb1 2.326(6) . ?
O4A Yb1 2.303(5) . ?
O9A P1A 1.518(6) . ?
O19A P1A 1.540(5) . ?
O20A P1A 1.539(5) . ?
O27A P1A 1.552(6) . ?
O5S O6S 1.05(2) . ?
O28S O29S 1.232(12) . ?
